data_7029436
loop_
_publ_author_name
'Gryca, I.'
'Machura, B.'
'Ma\/lecki, J G'
'Shul'pina, Lidia S.'
'Pombeiro, Armando J. L.'
'Shul'pin, Georgiy B.'

_publ_section_title
;
 New p-tolylimido rhenium(v) complexes with carboxylate-based ligands:
 synthesis, structures and their catalytic potential in oxidations with
 peroxides.
;
_journal_issue 15
_journal_name_full 'Dalton transactions (Cambridge, England : 2003)'
_journal_page_first 5759
_journal_page_last 5776
_journal_paper_doi 10.1039/c3dt53511h
_journal_volume 43
_journal_year 2014
_chemical_formula_moiety '2(C33 H27 Br2 N3 O2 P Re), C H4 O'
_chemical_formula_sum 'C33.5 H29 Br2 N3 O2.5 P Re'
_chemical_formula_weight 890.58
_chemical_name_systematic
; 
 ? 
;
_space_group_IT_number 14
_symmetry_cell_setting monoclinic
_symmetry_space_group_name_Hall '-P 2ybc'
_symmetry_space_group_name_H-M 'P 1 21/c 1'
_atom_sites_solution_hydrogens geom
_atom_sites_solution_primary direct
_atom_sites_solution_secondary difmap
_audit_creation_method SHELXL-97
_cell_angle_alpha 90.00
_cell_angle_beta 91.056(2)
_cell_angle_gamma 90.00
_cell_formula_units_Z 8
_cell_length_a 11.1469(3)
_cell_length_b 21.1457(6)
_cell_length_c 28.1190(7)
_cell_measurement_reflns_used 18575
_cell_measurement_temperature 293(2)
_cell_measurement_theta_max 29.2937
_cell_measurement_theta_min 3.3914
_cell_volume 6626.8(3)
_computing_cell_refinement 'CrysAlis RED v. 1.163 (UNIL IC & KUMA 2000)'
_computing_data_collection 'CrysAlis CCD v. 1.163 (UNIL IC & KUMA 2000)'
_computing_data_reduction 'CrysAlis RED v. 1.163 (UNIL IC & KUMA 2000)'
_computing_molecular_graphics
;XP in SHELXTL/PC (Sheldrick, 1990b)
 ORTEP-3 W v. 1.062 (Farrugia 1997)
;
_computing_publication_material
;SHELXL-97 (Sheldrick, 1997) and
 PLATON (Spek, 1990)
;
_computing_structure_refinement 'SHELXL-97 (Sheldrick, 1997)'
_computing_structure_solution 'SHELXS-97 (Sheldrick, 1990)'
_diffrn_ambient_temperature 293(2)
_diffrn_measured_fraction_theta_full 0.998
_diffrn_measured_fraction_theta_max 0.998
_diffrn_measurement_device_type 'Xcalibur, Atlas, Gemini ultra'
_diffrn_radiation_monochromator graphite
_diffrn_radiation_source 'fine-focus sealed tube'
_diffrn_radiation_type MoK\a
_diffrn_radiation_wavelength 0.71073
_diffrn_reflns_av_R_equivalents 0.1008
_diffrn_reflns_av_unetI/netI 0.0963
_diffrn_reflns_limit_h_max 11
_diffrn_reflns_limit_h_min -13
_diffrn_reflns_limit_k_max 25
_diffrn_reflns_limit_k_min -25
_diffrn_reflns_limit_l_max 33
_diffrn_reflns_limit_l_min -33
_diffrn_reflns_number 48598
_diffrn_reflns_theta_full 25.05
_diffrn_reflns_theta_max 25.05
_diffrn_reflns_theta_min 3.40
_exptl_absorpt_coefficient_mu 6.163
_exptl_absorpt_correction_T_max 1.00000
_exptl_absorpt_correction_T_min 0.38128
_exptl_absorpt_correction_type empirical
_exptl_absorpt_process_details 'CrysAlis RED, (2005)'
_exptl_crystal_colour green
_exptl_crystal_density_diffrn 1.785
_exptl_crystal_density_method 'not measured'
_exptl_crystal_description prism
_exptl_crystal_F_000 3448
_exptl_crystal_size_max 0.11512
_exptl_crystal_size_mid 0.07928
_exptl_crystal_size_min 0.01911
_refine_diff_density_max 1.874
_refine_diff_density_min -1.200
_refine_diff_density_rms 0.176
_refine_ls_extinction_method none
_refine_ls_goodness_of_fit_ref 0.998
_refine_ls_hydrogen_treatment constr
_refine_ls_matrix_type full
_refine_ls_number_parameters 779
_refine_ls_number_reflns 11720
_refine_ls_number_restraints 0
_refine_ls_restrained_S_all 0.998
_refine_ls_R_factor_all 0.0947
_refine_ls_R_factor_gt 0.0575
_refine_ls_shift/su_max 0.002
_refine_ls_shift/su_mean 0.000
_refine_ls_structure_factor_coef Fsqd
_refine_ls_weighting_details 'calc w=1/[\s^2^(Fo^2^)+(0.0569P)^2^+0.0000P] where P=(Fo^2^+2Fc^2^)/3'
_refine_ls_weighting_scheme calc
_refine_ls_wR_factor_gt 0.1194
_refine_ls_wR_factor_ref 0.1330
_reflns_number_gt 7948
_reflns_number_total 11720
_reflns_threshold_expression >2sigma(I)
_cod_data_source_file c3dt53511h.txt
_cod_data_source_block ren250
_cod_original_sg_symbol_H-M P21/c
_cod_database_code 7029436

loop_
_symmetry_equiv_pos_as_xyz
'x, y, z'
'-x, y+1/2, -z+1/2'
'-x, -y, -z'
'x, -y-1/2, z-1/2'

loop_
_atom_site_label
_atom_site_type_symbol
_atom_site_fract_x
_atom_site_fract_y
_atom_site_fract_z
_atom_site_U_iso_or_equiv
_atom_site_adp_type
_atom_site_occupancy
_atom_site_symmetry_multiplicity
_atom_site_calc_flag
_atom_site_refinement_flags
Re1 Re 0.40077(3) 0.662266(17) 0.703122(13) 0.03457(12) Uani 1 1 d .
Re2 Re 0.78312(3) 0.734592(17) 0.462450(12) 0.03117(12) Uani 1 1 d .
N2 N 0.4996(7) 0.7424(3) 0.6836(2) 0.0326(17) Uani 1 1 d .
N1 N 0.3366(6) 0.6455(3) 0.6496(3) 0.0354(18) Uani 1 1 d .
N3 N 0.5020(7) 0.7779(3) 0.6431(3) 0.0396(19) Uani 1 1 d .
H3 H 0.4684 0.7680 0.6163 0.048 Uiso 1 1 calc R
N4 N 0.6074(6) 0.7260(3) 0.4358(2) 0.0293(17) Uani 1 1 d .
N5 N 0.8430(6) 0.7138(4) 0.4096(2) 0.0363(19) Uani 1 1 d .
N6 N 0.5628(6) 0.7087(3) 0.3934(2) 0.0313(17) Uani 1 1 d .
H6 H 0.6045 0.6986 0.3691 0.038 Uiso 1 1 calc R
O1 O 0.5016(6) 0.6879(3) 0.76332(19) 0.0425(16) Uani 1 1 d .
O2 O 0.6143(6) 0.7632(4) 0.7985(2) 0.056(2) Uani 1 1 d .
O3 O 0.6723(5) 0.7607(3) 0.51784(19) 0.0361(15) Uani 1 1 d .
O4 O 0.4846(6) 0.7580(3) 0.5464(2) 0.0480(17) Uani 1 1 d .
P1 P 0.5683(2) 0.59015(11) 0.69029(8) 0.0340(6) Uani 1 1 d .
P2 P 0.7789(2) 0.84921(11) 0.44976(8) 0.0325(6) Uani 1 1 d .
Br2 Br 0.24414(10) 0.74311(5) 0.73006(4) 0.0568(3) Uani 1 1 d .
Br1 Br 0.29097(11) 0.58143(6) 0.75010(5) 0.0681(4) Uani 1 1 d .
Br4 Br 0.75954(10) 0.62405(5) 0.49659(4) 0.0556(3) Uani 1 1 d .
Br3 Br 0.97400(9) 0.74058(5) 0.51109(4) 0.0498(3) Uani 1 1 d .
C1 C 0.5407(8) 0.5420(4) 0.6380(3) 0.037(2) Uani 1 1 d .
C2 C 0.4386(9) 0.5030(4) 0.6386(3) 0.046(2) Uani 1 1 d .
H2 H 0.3868 0.5044 0.6642 0.055 Uiso 1 1 calc R
C3 C 0.4164(10) 0.4627(5) 0.6008(4) 0.058(3) Uani 1 1 d .
H3A H 0.3507 0.4357 0.6016 0.069 Uiso 1 1 calc R
C4 C 0.4887(11) 0.4619(5) 0.5624(4) 0.061(3) Uani 1 1 d .
H4 H 0.4705 0.4361 0.5365 0.074 Uiso 1 1 calc R
C5 C 0.5871(11) 0.4989(5) 0.5624(4) 0.061(3) Uani 1 1 d .
H5 H 0.6379 0.4972 0.5366 0.073 Uiso 1 1 calc R
C6 C 0.6148(10) 0.5394(5) 0.5997(3) 0.050(3) Uani 1 1 d .
H6A H 0.6831 0.5645 0.5987 0.061 Uiso 1 1 calc R
C7 C 0.6046(9) 0.5301(4) 0.7340(3) 0.039(2) Uani 1 1 d .
C8 C 0.6535(9) 0.4738(5) 0.7201(4) 0.051(3) Uani 1 1 d .
H8 H 0.6694 0.4671 0.6881 0.061 Uiso 1 1 calc R
C9 C 0.6798(12) 0.4265(6) 0.7528(5) 0.070(3) Uani 1 1 d .
H9 H 0.7135 0.3887 0.7427 0.084 Uiso 1 1 calc R
C10 C 0.6565(11) 0.4354(6) 0.7991(5) 0.067(4) Uani 1 1 d .
H10 H 0.6731 0.4033 0.8209 0.081 Uiso 1 1 calc R
C11 C 0.6083(10) 0.4916(5) 0.8147(4) 0.055(3) Uani 1 1 d .
H11 H 0.5926 0.4973 0.8468 0.066 Uiso 1 1 calc R
C12 C 0.5833(9) 0.5397(5) 0.7825(4) 0.049(3) Uani 1 1 d .
H12 H 0.5526 0.5780 0.7929 0.059 Uiso 1 1 calc R
C13 C 0.7076(8) 0.6321(4) 0.6809(3) 0.034(2) Uani 1 1 d .
C14 C 0.8008(10) 0.6285(6) 0.7128(4) 0.060(3) Uani 1 1 d .
H14 H 0.7941 0.6034 0.7398 0.073 Uiso 1 1 calc R
C15 C 0.9066(11) 0.6625(6) 0.7052(5) 0.073(4) Uani 1 1 d .
H15 H 0.9710 0.6585 0.7265 0.088 Uiso 1 1 calc R
C16 C 0.9155(10) 0.7006(7) 0.6673(5) 0.083(4) Uani 1 1 d .
H16 H 0.9856 0.7235 0.6626 0.100 Uiso 1 1 calc R
C17 C 0.8218(11) 0.7059(5) 0.6356(4) 0.059(3) Uani 1 1 d .
H17 H 0.8286 0.7328 0.6097 0.071 Uiso 1 1 calc R
C18 C 0.7194(9) 0.6726(5) 0.6412(3) 0.047(3) Uani 1 1 d .
H18 H 0.6570 0.6764 0.6189 0.056 Uiso 1 1 calc R
C19 C 0.5613(9) 0.7417(5) 0.7639(3) 0.040(2) Uani 1 1 d .
C20 C 0.5575(8) 0.7740(4) 0.7179(3) 0.035(2) Uani 1 1 d .
C21 C 0.5997(8) 0.8316(4) 0.7005(4) 0.040(2) Uani 1 1 d .
C22 C 0.6625(10) 0.8828(5) 0.7186(5) 0.065(3) Uani 1 1 d .
H22 H 0.6858 0.8847 0.7505 0.078 Uiso 1 1 calc R
C23 C 0.6890(12) 0.9308(6) 0.6875(7) 0.091(5) Uani 1 1 d .
H23 H 0.7340 0.9649 0.6985 0.109 Uiso 1 1 calc R
C24 C 0.6511(13) 0.9299(6) 0.6404(7) 0.092(5) Uani 1 1 d .
H24 H 0.6701 0.9642 0.6212 0.110 Uiso 1 1 calc R
C25 C 0.5878(11) 0.8819(5) 0.6211(4) 0.065(3) Uani 1 1 d .
H25 H 0.5605 0.8823 0.5896 0.078 Uiso 1 1 calc R
C26 C 0.5663(9) 0.8314(4) 0.6520(4) 0.043(2) Uani 1 1 d .
C27 C 0.2814(8) 0.6272(4) 0.6066(3) 0.033(2) Uani 1 1 d .
C28 C 0.1632(9) 0.6089(5) 0.6074(4) 0.059(3) Uani 1 1 d .
H28 H 0.1216 0.6082 0.6358 0.070 Uiso 1 1 calc R
C29 C 0.1073(12) 0.5916(6) 0.5650(5) 0.077(4) Uani 1 1 d .
H29 H 0.0260 0.5818 0.5650 0.092 Uiso 1 1 calc R
C30 C 0.1661(11) 0.5884(5) 0.5236(4) 0.056(3) Uani 1 1 d .
C31 C 0.2835(10) 0.6067(4) 0.5238(4) 0.049(3) Uani 1 1 d .
H31 H 0.3254 0.6059 0.4955 0.059 Uiso 1 1 calc R
C32 C 0.3415(9) 0.6264(4) 0.5649(3) 0.041(2) Uani 1 1 d .
H32 H 0.4214 0.6390 0.5642 0.049 Uiso 1 1 calc R
C33 C 0.1026(12) 0.5685(7) 0.4777(4) 0.090(5) Uani 1 1 d .
H33A H 0.1169 0.5244 0.4721 0.135 Uiso 1 1 calc R
H33B H 0.1328 0.5928 0.4517 0.135 Uiso 1 1 calc R
H33C H 0.0180 0.5757 0.4804 0.135 Uiso 1 1 calc R
C34 C 0.8727(8) 0.8735(4) 0.4007(3) 0.037(2) Uani 1 1 d .
C35 C 0.9852(9) 0.8452(4) 0.3969(4) 0.044(3) Uani 1 1 d .
H35 H 1.0112 0.8148 0.4187 0.053 Uiso 1 1 calc R
C36 C 1.0561(10) 0.8633(6) 0.3602(4) 0.061(3) Uani 1 1 d .
H36 H 1.1316 0.8451 0.3575 0.073 Uiso 1 1 calc R
C37 C 1.0200(11) 0.9075(6) 0.3269(4) 0.061(3) Uani 1 1 d .
H37 H 1.0691 0.9179 0.3017 0.073 Uiso 1 1 calc R
C38 C 0.9116(11) 0.9354(6) 0.3317(4) 0.066(3) Uani 1 1 d .
H38 H 0.8869 0.9658 0.3097 0.079 Uiso 1 1 calc R
C39 C 0.8366(9) 0.9197(5) 0.3687(4) 0.053(3) Uani 1 1 d .
H39 H 0.7631 0.9399 0.3720 0.063 Uiso 1 1 calc R
C40 C 0.8226(8) 0.9016(4) 0.4988(3) 0.038(2) Uani 1 1 d .
C41 C 0.8293(9) 0.9667(5) 0.4884(4) 0.053(3) Uani 1 1 d .
H41 H 0.8090 0.9814 0.4582 0.063 Uiso 1 1 calc R
C42 C 0.8663(10) 1.0086(6) 0.5235(5) 0.066(3) Uani 1 1 d .
H42 H 0.8680 1.0517 0.5169 0.079 Uiso 1 1 calc R
C43 C 0.9002(11) 0.9878(7) 0.5673(5) 0.072(4) Uani 1 1 d .
H43 H 0.9299 1.0163 0.5898 0.086 Uiso 1 1 calc R
C44 C 0.8907(11) 0.9248(7) 0.5784(4) 0.078(4) Uani 1 1 d .
H44 H 0.9101 0.9113 0.6091 0.094 Uiso 1 1 calc R
C45 C 0.8515(9) 0.8799(6) 0.5437(3) 0.055(3) Uani 1 1 d .
H45 H 0.8456 0.8372 0.5512 0.066 Uiso 1 1 calc R
C46 C 0.6268(8) 0.8745(4) 0.4343(3) 0.034(2) Uani 1 1 d .
C47 C 0.5566(9) 0.9034(5) 0.4680(3) 0.045(2) Uani 1 1 d .
H47 H 0.5895 0.9137 0.4976 0.054 Uiso 1 1 calc R
C48 C 0.4371(10) 0.9170(5) 0.4576(4) 0.063(3) Uani 1 1 d .
H48 H 0.3904 0.9375 0.4799 0.075 Uiso 1 1 calc R
C49 C 0.3878(9) 0.9000(5) 0.4142(4) 0.056(3) Uani 1 1 d .
H49 H 0.3070 0.9078 0.4078 0.067 Uiso 1 1 calc R
C50 C 0.4558(9) 0.8724(5) 0.3812(4) 0.054(3) Uani 1 1 d .
H50 H 0.4220 0.8623 0.3517 0.065 Uiso 1 1 calc R
C51 C 0.5754(8) 0.8588(4) 0.3904(3) 0.037(2) Uani 1 1 d .
H51 H 0.6212 0.8392 0.3674 0.044 Uiso 1 1 calc R
C52 C 0.5553(10) 0.7520(4) 0.5143(3) 0.038(2) Uani 1 1 d .
C53 C 0.5167(8) 0.7336(4) 0.4652(3) 0.035(2) Uani 1 1 d .
C54 C 0.4056(8) 0.7242(4) 0.4412(3) 0.031(2) Uani 1 1 d .
C55 C 0.2837(8) 0.7281(4) 0.4522(3) 0.040(2) Uani 1 1 d .
H55 H 0.2583 0.7388 0.4825 0.047 Uiso 1 1 calc R
C56 C 0.2028(8) 0.7150(5) 0.4154(4) 0.047(3) Uani 1 1 d .
H56 H 0.1212 0.7156 0.4216 0.057 Uiso 1 1 calc R
C57 C 0.2394(10) 0.7010(6) 0.3694(4) 0.062(3) Uani 1 1 d .
H57 H 0.1812 0.6939 0.3459 0.075 Uiso 1 1 calc R
C58 C 0.3574(9) 0.6973(5) 0.3578(3) 0.048(3) Uani 1 1 d .
H58 H 0.3815 0.6872 0.3272 0.057 Uiso 1 1 calc R
C59 C 0.4400(8) 0.7097(4) 0.3947(3) 0.032(2) Uani 1 1 d .
C60 C 0.8787(8) 0.6853(5) 0.3662(3) 0.043(2) Uani 1 1 d .
C61 C 0.9035(12) 0.6218(6) 0.3673(5) 0.076(4) Uani 1 1 d .
H61 H 0.8948 0.5978 0.3948 0.092 Uiso 1 1 calc R
C62 C 0.9423(13) 0.5951(7) 0.3253(7) 0.099(5) Uani 1 1 d .
H62 H 0.9614 0.5523 0.3251 0.119 Uiso 1 1 calc R
C63 C 0.9538(12) 0.6285(12) 0.2840(6) 0.111(7) Uani 1 1 d .
C64 C 0.9269(12) 0.6901(9) 0.2854(4) 0.091(5) Uani 1 1 d .
H64 H 0.9349 0.7138 0.2577 0.110 Uiso 1 1 calc R
C65 C 0.8877(10) 0.7203(6) 0.3259(4) 0.063(3) Uani 1 1 d .
H65 H 0.8682 0.7630 0.3255 0.076 Uiso 1 1 calc R
C66 C 0.9940(15) 0.5954(10) 0.2391(6) 0.164(10) Uani 1 1 d .
H66A H 1.0257 0.6260 0.2174 0.245 Uiso 1 1 calc R
H66B H 0.9267 0.5743 0.2243 0.245 Uiso 1 1 calc R
H66C H 1.0550 0.5649 0.2470 0.245 Uiso 1 1 calc R
O99 O 0.2077(18) 0.8218(15) 0.5907(7) 0.312(17) Uani 1 1 d .
H99 H 0.1560 0.8273 0.6107 0.468 Uiso 1 1 calc R
C99 C 0.279(2) 0.8964(12) 0.5775(6) 0.164(11) Uani 1 1 d .
H99A H 0.2403 0.9297 0.5946 0.246 Uiso 1 1 calc R
H99B H 0.2728 0.9046 0.5440 0.246 Uiso 1 1 calc R
H99C H 0.3623 0.8945 0.5870 0.246 Uiso 1 1 calc R

loop_
_atom_site_aniso_label
_atom_site_aniso_U_11
_atom_site_aniso_U_22
_atom_site_aniso_U_33
_atom_site_aniso_U_23
_atom_site_aniso_U_13
_atom_site_aniso_U_12
Re1 0.0347(2) 0.0364(2) 0.0327(2) 0.00144(16) 0.00259(17) -0.00258(17)
Re2 0.0279(2) 0.0386(2) 0.0269(2) -0.00043(15) -0.00087(15) -0.00381(16)
N2 0.041(5) 0.034(4) 0.023(4) -0.006(3) -0.002(3) 0.000(3)
N1 0.034(4) 0.030(4) 0.043(5) 0.003(3) 0.010(4) 0.012(3)
N3 0.050(5) 0.041(5) 0.028(4) 0.003(3) -0.005(4) -0.001(4)
N4 0.035(4) 0.038(4) 0.015(4) -0.002(3) -0.005(3) -0.009(3)
N5 0.025(4) 0.054(5) 0.029(4) -0.005(3) 0.005(3) -0.021(4)
N6 0.033(4) 0.039(4) 0.022(4) -0.007(3) 0.005(3) -0.003(3)
O1 0.045(4) 0.057(4) 0.025(3) 0.010(3) 0.005(3) 0.003(3)
O2 0.049(5) 0.088(6) 0.032(4) -0.015(4) -0.007(3) -0.004(4)
O3 0.026(4) 0.055(4) 0.027(3) -0.006(3) -0.004(3) -0.009(3)
O4 0.051(4) 0.069(5) 0.025(4) -0.005(3) 0.007(3) -0.008(4)
P1 0.0369(15) 0.0351(14) 0.0302(13) 0.0015(10) 0.0025(11) -0.0023(11)
P2 0.0279(13) 0.0388(14) 0.0307(13) -0.0022(10) 0.0024(10) -0.0034(10)
Br2 0.0487(7) 0.0588(7) 0.0629(7) -0.0099(5) 0.0032(6) 0.0113(5)
Br1 0.0535(7) 0.0671(8) 0.0846(9) 0.0257(6) 0.0245(6) -0.0068(6)
Br4 0.0602(7) 0.0477(7) 0.0588(7) 0.0116(5) -0.0069(6) -0.0103(5)
Br3 0.0351(6) 0.0679(7) 0.0460(6) -0.0012(5) -0.0094(5) -0.0018(5)
C1 0.042(6) 0.031(5) 0.039(5) -0.005(4) 0.011(5) 0.002(4)
C2 0.053(7) 0.046(6) 0.039(6) 0.002(5) 0.007(5) -0.005(5)
C3 0.064(8) 0.048(7) 0.062(7) -0.001(6) -0.003(6) -0.023(6)
C4 0.077(9) 0.058(8) 0.049(7) -0.018(5) -0.004(6) -0.018(6)
C5 0.079(9) 0.064(8) 0.040(6) -0.019(5) 0.011(6) 0.000(7)
C6 0.059(7) 0.042(6) 0.050(7) -0.004(5) 0.008(6) 0.000(5)
C7 0.047(6) 0.035(6) 0.035(5) 0.004(4) -0.007(5) 0.000(5)
C8 0.064(7) 0.045(6) 0.044(6) 0.003(5) 0.007(5) 0.011(5)
C9 0.084(10) 0.051(8) 0.075(9) 0.004(6) -0.007(7) 0.008(6)
C10 0.064(8) 0.054(8) 0.083(9) 0.041(7) -0.022(7) -0.023(6)
C11 0.055(7) 0.061(8) 0.050(7) 0.019(6) -0.008(5) -0.018(6)
C12 0.051(7) 0.044(6) 0.054(7) 0.001(5) 0.005(5) -0.005(5)
C13 0.030(5) 0.036(5) 0.035(5) -0.004(4) 0.001(4) -0.001(4)
C14 0.050(7) 0.077(8) 0.054(7) 0.009(6) -0.005(6) -0.012(6)
C15 0.051(8) 0.085(10) 0.083(10) 0.012(7) -0.018(7) -0.021(7)
C16 0.034(7) 0.107(11) 0.109(11) 0.021(9) 0.002(7) -0.046(7)
C17 0.071(9) 0.050(7) 0.058(7) 0.006(5) 0.030(7) -0.012(6)
C18 0.041(6) 0.056(7) 0.043(6) -0.008(5) 0.007(5) -0.013(5)
C19 0.037(6) 0.052(7) 0.030(5) -0.006(5) -0.004(4) 0.003(5)
C20 0.025(5) 0.054(6) 0.028(5) -0.008(4) 0.005(4) 0.005(4)
C21 0.025(5) 0.043(6) 0.053(6) -0.005(5) 0.017(5) -0.006(4)
C22 0.050(7) 0.044(7) 0.101(10) -0.025(7) 0.008(7) -0.011(6)
C23 0.065(9) 0.039(8) 0.169(16) -0.053(10) 0.021(10) -0.005(7)
C24 0.092(11) 0.037(8) 0.149(15) 0.010(9) 0.051(11) -0.014(7)
C25 0.082(9) 0.047(7) 0.067(8) 0.014(6) 0.036(7) 0.020(7)
C26 0.042(6) 0.025(5) 0.061(7) 0.004(5) 0.010(5) 0.001(4)
C27 0.033(5) 0.027(5) 0.038(5) -0.002(4) -0.006(4) 0.000(4)
C28 0.032(6) 0.074(8) 0.070(8) 0.006(6) 0.005(6) 0.003(5)
C29 0.057(8) 0.073(9) 0.099(11) -0.010(7) -0.036(8) -0.006(7)
C30 0.069(9) 0.048(7) 0.052(7) -0.006(5) -0.001(6) 0.007(6)
C31 0.057(7) 0.040(6) 0.050(6) -0.010(5) -0.001(6) -0.006(5)
C32 0.042(6) 0.034(6) 0.047(6) 0.001(4) -0.001(5) -0.005(4)
C33 0.090(11) 0.114(12) 0.064(8) -0.030(8) -0.033(8) 0.000(9)
C34 0.032(6) 0.043(6) 0.037(5) -0.007(4) -0.004(4) -0.007(4)
C35 0.036(6) 0.041(6) 0.055(7) -0.005(5) 0.009(5) -0.018(5)
C36 0.040(7) 0.063(8) 0.081(9) -0.011(7) 0.019(6) -0.007(6)
C37 0.055(8) 0.086(9) 0.042(7) -0.011(6) 0.016(6) -0.027(7)
C38 0.057(8) 0.099(10) 0.043(7) 0.012(6) 0.016(6) -0.020(7)
C39 0.043(6) 0.064(7) 0.051(7) 0.002(5) -0.003(5) 0.009(5)
C40 0.034(5) 0.046(6) 0.034(5) -0.022(4) 0.010(4) -0.010(4)
C41 0.053(7) 0.057(7) 0.048(6) -0.018(5) 0.000(5) -0.015(5)
C42 0.047(7) 0.065(8) 0.087(9) -0.020(7) 0.017(7) -0.016(6)
C43 0.056(8) 0.081(10) 0.080(10) -0.044(8) 0.009(7) -0.027(7)
C44 0.069(9) 0.118(13) 0.047(7) -0.034(7) 0.002(6) -0.014(8)
C45 0.053(7) 0.070(8) 0.041(6) -0.015(5) -0.006(5) 0.008(6)
C46 0.025(5) 0.043(6) 0.034(5) 0.004(4) 0.000(4) -0.003(4)
C47 0.049(7) 0.050(6) 0.037(6) -0.003(5) 0.003(5) 0.007(5)
C48 0.046(7) 0.073(8) 0.069(8) -0.006(6) 0.012(6) 0.018(6)
C49 0.026(6) 0.062(7) 0.080(9) 0.007(6) 0.000(6) -0.003(5)
C50 0.044(7) 0.070(8) 0.047(6) 0.006(6) 0.000(5) -0.010(6)
C51 0.029(5) 0.044(6) 0.037(5) 0.001(4) 0.002(4) 0.004(4)
C52 0.061(7) 0.032(5) 0.021(5) 0.006(4) -0.003(5) -0.005(5)
C53 0.034(5) 0.040(6) 0.032(5) 0.000(4) 0.005(4) -0.004(4)
C54 0.027(5) 0.040(5) 0.024(5) 0.005(4) 0.001(4) -0.003(4)
C55 0.037(6) 0.039(6) 0.043(6) 0.005(4) 0.008(5) 0.003(4)
C56 0.021(5) 0.054(7) 0.066(7) 0.002(5) -0.005(5) -0.006(4)
C57 0.050(8) 0.077(9) 0.060(8) 0.004(6) -0.015(6) -0.009(6)
C58 0.057(7) 0.066(7) 0.019(5) -0.009(4) -0.004(5) -0.005(6)
C59 0.031(5) 0.034(5) 0.031(5) -0.001(4) 0.000(4) -0.014(4)
C60 0.027(5) 0.061(7) 0.041(6) -0.015(5) 0.000(4) -0.005(5)
C61 0.094(10) 0.054(8) 0.081(9) -0.023(7) -0.012(8) 0.019(7)
C62 0.088(11) 0.083(11) 0.125(14) -0.063(11) -0.011(10) 0.042(9)
C63 0.044(8) 0.20(2) 0.088(12) -0.080(14) 0.006(8) 0.018(11)
C64 0.061(9) 0.165(17) 0.048(8) -0.037(9) 0.009(7) -0.010(10)
C65 0.067(8) 0.082(9) 0.041(7) -0.013(6) 0.018(6) -0.011(7)
C66 0.102(14) 0.28(3) 0.112(14) -0.124(16) 0.019(11) 0.030(15)
O99 0.17(2) 0.63(5) 0.130(15) -0.16(2) -0.082(14) 0.18(2)
C99 0.14(2) 0.30(3) 0.052(10) -0.045(15) -0.049(12) 0.10(2)

loop_
_atom_type_symbol
_atom_type_description
_atom_type_scat_dispersion_real
_atom_type_scat_dispersion_imag
_atom_type_scat_source
C C 0.0033 0.0016 'International Tables Vol C Tables 4.2.6.8 and 6.1.1.4'
H H 0.0000 0.0000 'International Tables Vol C Tables 4.2.6.8 and 6.1.1.4'
Br Br -0.2901 2.4595 'International Tables Vol C Tables 4.2.6.8 and 6.1.1.4'
N N 0.0061 0.0033 'International Tables Vol C Tables 4.2.6.8 and 6.1.1.4'
O O 0.0106 0.0060 'International Tables Vol C Tables 4.2.6.8 and 6.1.1.4'
P P 0.1023 0.0942 'International Tables Vol C Tables 4.2.6.8 and 6.1.1.4'
Re Re -1.0185 7.2310 'International Tables Vol C Tables 4.2.6.8 and 6.1.1.4'

loop_
_geom_angle_atom_site_label_1
_geom_angle_atom_site_label_2
_geom_angle_atom_site_label_3
_geom_angle
N1 Re1 O1 171.4(3)
N1 Re1 N2 98.8(3)
O1 Re1 N2 74.0(2)
N1 Re1 P1 92.8(2)
O1 Re1 P1 83.10(19)
N2 Re1 P1 93.4(2)
N1 Re1 Br1 97.1(2)
O1 Re1 Br1 90.60(18)
N2 Re1 Br1 162.98(18)
P1 Re1 Br1 91.97(6)
N1 Re1 Br2 97.1(2)
O1 Re1 Br2 86.97(18)
N2 Re1 Br2 84.4(2)
P1 Re1 Br2 170.05(6)
Br1 Re1 Br2 87.54(4)
N5 Re2 O3 166.5(3)
N5 Re2 N4 92.5(3)
O3 Re2 N4 74.1(2)
N5 Re2 P2 97.8(3)
O3 Re2 P2 80.57(18)
N4 Re2 P2 91.07(19)
N5 Re2 Br3 98.5(2)
O3 Re2 Br3 95.04(15)
N4 Re2 Br3 167.87(18)
P2 Re2 Br3 92.48(6)
N5 Re2 Br4 97.9(3)
O3 Re2 Br4 83.96(17)
N4 Re2 Br4 87.28(18)
P2 Re2 Br4 164.29(6)
Br3 Re2 Br4 86.17(4)
C20 N2 N3 108.2(7)
C20 N2 Re1 117.8(6)
N3 N2 Re1 132.8(5)
C27 N1 Re1 175.8(6)
C26 N3 N2 108.8(7)
C26 N3 H3 125.6
N2 N3 H3 125.6
C53 N4 N6 108.3(7)
C53 N4 Re2 119.0(5)
N6 N4 Re2 132.5(6)
C60 N5 Re2 168.5(6)
N4 N6 C59 109.2(7)
N4 N6 H6 125.4
C59 N6 H6 125.4
C19 O1 Re1 119.9(5)
C52 O3 Re2 120.4(5)
C7 P1 C1 101.0(4)
C7 P1 C13 105.1(4)
C1 P1 C13 106.9(4)
C7 P1 Re1 120.0(3)
C1 P1 Re1 110.6(3)
C13 P1 Re1 112.0(3)
C34 P2 C46 106.4(4)
C34 P2 C40 104.6(4)
C46 P2 C40 103.7(4)
C34 P2 Re2 112.3(3)
C46 P2 Re2 109.9(3)
C40 P2 Re2 119.0(3)
C6 C1 C2 119.1(9)
C6 C1 P1 124.5(8)
C2 C1 P1 116.4(7)
C3 C2 C1 119.0(10)
C3 C2 H2 120.5
C1 C2 H2 120.5
C4 C3 C2 121.2(10)
C4 C3 H3A 119.4
C2 C3 H3A 119.4
C5 C4 C3 119.2(10)
C5 C4 H4 120.4
C3 C4 H4 120.4
C4 C5 C6 121.9(11)
C4 C5 H5 119.0
C6 C5 H5 119.0
C1 C6 C5 119.5(10)
C1 C6 H6A 120.3
C5 C6 H6A 120.3
C8 C7 C12 118.6(9)
C8 C7 P1 120.1(7)
C12 C7 P1 121.3(7)
C7 C8 C9 121.2(10)
C7 C8 H8 119.4
C9 C8 H8 119.4
C10 C9 C8 120.0(11)
C10 C9 H9 120.0
C8 C9 H9 120.0
C9 C10 C11 120.7(10)
C9 C10 H10 119.7
C11 C10 H10 119.7
C10 C11 C12 119.9(11)
C10 C11 H11 120.0
C12 C11 H11 120.0
C11 C12 C7 119.6(10)
C11 C12 H12 120.2
C7 C12 H12 120.2
C14 C13 C18 118.2(9)
C14 C13 P1 121.5(7)
C18 C13 P1 120.2(7)
C13 C14 C15 120.3(10)
C13 C14 H14 119.9
C15 C14 H14 119.9
C16 C15 C14 120.4(11)
C16 C15 H15 119.8
C14 C15 H15 119.8
C15 C16 C17 120.0(10)
C15 C16 H16 120.0
C17 C16 H16 120.0
C18 C17 C16 121.4(10)
C18 C17 H17 119.3
C16 C17 H17 119.3
C17 C18 C13 119.7(10)
C17 C18 H18 120.1
C13 C18 H18 120.1
O2 C19 O1 124.7(9)
O2 C19 C20 122.5(9)
O1 C19 C20 112.7(7)
N2 C20 C21 110.3(8)
N2 C20 C19 114.3(8)
C21 C20 C19 135.4(9)
C22 C21 C20 136.5(11)
C22 C21 C26 118.9(10)
C20 C21 C26 104.6(8)
C23 C22 C21 117.2(12)
C23 C22 H22 121.4
C21 C22 H22 121.4
C22 C23 C24 122.3(12)
C22 C23 H23 118.8
C24 C23 H23 118.8
C25 C24 C23 123.0(13)
C25 C24 H24 118.5
C23 C24 H24 118.5
C24 C25 C26 114.8(12)
C24 C25 H25 122.6
C26 C25 H25 122.6
N3 C26 C25 128.0(10)
N3 C26 C21 108.1(8)
C25 C26 C21 123.6(10)
C32 C27 C28 119.9(9)
C32 C27 N1 122.1(8)
C28 C27 N1 118.0(9)
C27 C28 C29 118.4(11)
C27 C28 H28 120.8
C29 C28 H28 120.8
C30 C29 C28 122.6(12)
C30 C29 H29 118.7
C28 C29 H29 118.7
C29 C30 C31 117.7(11)
C29 C30 C33 121.4(12)
C31 C30 C33 120.9(11)
C30 C31 C32 121.6(10)
C30 C31 H31 119.2
C32 C31 H31 119.2
C27 C32 C31 119.7(9)
C27 C32 H32 120.2
C31 C32 H32 120.2
C30 C33 H33A 109.5
C30 C33 H33B 109.5
H33A C33 H33B 109.5
C30 C33 H33C 109.5
H33A C33 H33C 109.5
H33B C33 H33C 109.5
C39 C34 C35 120.2(9)
C39 C34 P2 121.9(8)
C35 C34 P2 117.9(7)
C36 C35 C34 118.1(10)
C36 C35 H35 120.9
C34 C35 H35 120.9
C35 C36 C37 122.5(11)
C35 C36 H36 118.7
C37 C36 H36 118.7
C38 C37 C36 118.6(11)
C38 C37 H37 120.7
C36 C37 H37 120.7
C37 C38 C39 121.4(11)
C37 C38 H38 119.3
C39 C38 H38 119.3
C34 C39 C38 119.1(10)
C34 C39 H39 120.5
C38 C39 H39 120.5
C45 C40 C41 120.2(8)
C45 C40 P2 123.1(8)
C41 C40 P2 116.7(7)
C42 C41 C40 119.7(10)
C42 C41 H41 120.2
C40 C41 H41 120.2
C43 C42 C41 120.9(12)
C43 C42 H42 119.5
C41 C42 H42 119.5
C42 C43 C44 120.1(11)
C42 C43 H43 120.0
C44 C43 H43 120.0
C43 C44 C45 121.0(12)
C43 C44 H44 119.5
C45 C44 H44 119.5
C40 C45 C44 118.1(11)
C40 C45 H45 121.0
C44 C45 H45 121.0
C47 C46 C51 119.0(8)
C47 C46 P2 120.1(7)
C51 C46 P2 120.5(7)
C46 C47 C48 120.0(9)
C46 C47 H47 120.0
C48 C47 H47 120.0
C49 C48 C47 119.9(10)
C49 C48 H48 120.0
C47 C48 H48 120.0
C50 C49 C48 120.3(10)
C50 C49 H49 119.8
C48 C49 H49 119.8
C49 C50 C51 121.0(10)
C49 C50 H50 119.5
C51 C50 H50 119.5
C50 C51 C46 119.8(9)
C50 C51 H51 120.1
C46 C51 H51 120.1
O4 C52 O3 125.6(8)
O4 C52 C53 122.3(9)
O3 C52 C53 112.0(9)
N4 C53 C54 110.8(7)
N4 C53 C52 113.4(8)
C54 C53 C52 135.7(9)
C55 C54 C59 120.1(8)
C55 C54 C53 136.9(8)
C59 C54 C53 103.0(7)
C56 C55 C54 116.3(9)
C56 C55 H55 121.9
C54 C55 H55 121.9
C55 C56 C57 122.5(9)
C55 C56 H56 118.7
C57 C56 H56 118.7
C58 C57 C56 122.3(9)
C58 C57 H57 118.8
C56 C57 H57 118.8
C57 C58 C59 115.8(9)
C57 C58 H58 122.1
C59 C58 H58 122.1
N6 C59 C58 128.4(8)
N6 C59 C54 108.6(7)
C58 C59 C54 123.0(8)
C65 C60 C61 122.2(10)
C65 C60 N5 120.7(10)
C61 C60 N5 117.0(10)
C60 C61 C62 116.4(13)
C60 C61 H61 121.8
C62 C61 H61 121.8
C63 C62 C61 123.4(14)
C63 C62 H62 118.3
C61 C62 H62 118.3
C64 C63 C62 117.1(14)
C64 C63 C66 123(2)
C62 C63 C66 120(2)
C63 C64 C65 123.1(16)
C63 C64 H64 118.5
C65 C64 H64 118.5
C60 C65 C64 117.8(13)
C60 C65 H65 121.1
C64 C65 H65 121.1
C63 C66 H66A 109.5
C63 C66 H66B 109.5
H66A C66 H66B 109.5
C63 C66 H66C 109.5
H66A C66 H66C 109.5
H66B C66 H66C 109.5
C99 O99 H99 109.5
O99 C99 H99A 109.5
O99 C99 H99B 109.5
H99A C99 H99B 109.5
O99 C99 H99C 109.5
H99A C99 H99C 109.5
H99B C99 H99C 109.5

loop_
_geom_bond_atom_site_label_1
_geom_bond_atom_site_label_2
_geom_bond_distance
Re1 N1 1.692(7)
Re1 O1 2.086(6)
Re1 N2 2.100(7)
Re1 P1 2.443(2)
Re1 Br1 2.4949(11)
Re1 Br2 2.5677(11)
Re2 N5 1.698(7)
Re2 O3 2.081(6)
Re2 N4 2.092(7)
Re2 P2 2.450(2)
Re2 Br3 2.5113(10)
Re2 Br4 2.5425(11)
N2 C20 1.330(10)
N2 N3 1.366(9)
N1 C27 1.401(10)
N3 C26 1.360(11)
N3 H3 0.8600
N4 C53 1.328(11)
N4 N6 1.334(8)
N5 C60 1.424(11)
N6 C59 1.370(11)
N6 H6 0.8600
O1 C19 1.318(11)
O2 C19 1.219(10)
O3 C52 1.318(12)
O4 C52 1.217(11)
P1 C7 1.808(9)
P1 C1 1.810(9)
P1 C13 1.811(9)
P2 C34 1.819(10)
P2 C46 1.823(9)
P2 C40 1.828(8)
C1 C6 1.370(13)
C1 C2 1.406(13)
C2 C3 1.382(13)
C2 H2 0.9300
C3 C4 1.360(14)
C3 H3A 0.9300
C4 C5 1.347(15)
C4 H4 0.9300
C5 C6 1.383(13)
C5 H5 0.9300
C6 H6A 0.9300
C7 C8 1.370(13)
C7 C12 1.402(13)
C8 C9 1.385(14)
C8 H8 0.9300
C9 C10 1.347(16)
C9 H9 0.9300
C10 C11 1.380(16)
C10 H10 0.9300
C11 C12 1.387(14)
C11 H11 0.9300
C12 H12 0.9300
C13 C14 1.363(13)
C13 C18 1.417(13)
C14 C15 1.401(15)
C14 H14 0.9300
C15 C16 1.341(16)
C15 H15 0.9300
C16 C17 1.365(16)
C16 H16 0.9300
C17 C18 1.352(14)
C17 H17 0.9300
C18 H18 0.9300
C19 C20 1.463(13)
C20 C21 1.398(13)
C21 C22 1.380(13)
C21 C26 1.408(13)
C22 C23 1.375(19)
C22 H22 0.9300
C23 C24 1.382(19)
C23 H23 0.9300
C24 C25 1.345(18)
C24 H24 0.9300
C25 C26 1.401(14)
C25 H25 0.9300
C27 C32 1.361(12)
C27 C28 1.374(13)
C28 C29 1.385(14)
C28 H28 0.9300
C29 C30 1.348(16)
C29 H29 0.9300
C30 C31 1.365(15)
C30 C33 1.520(14)
C31 C32 1.379(12)
C31 H31 0.9300
C32 H32 0.9300
C33 H33A 0.9600
C33 H33B 0.9600
C33 H33C 0.9600
C34 C39 1.383(13)
C34 C35 1.396(13)
C35 C36 1.366(14)
C35 H35 0.9300
C36 C37 1.376(15)
C36 H36 0.9300
C37 C38 1.354(16)
C37 H37 0.9300
C38 C39 1.387(14)
C38 H38 0.9300
C39 H39 0.9300
C40 C45 1.375(13)
C40 C41 1.410(14)
C41 C42 1.384(14)
C41 H41 0.9300
C42 C43 1.355(16)
C42 H42 0.9300
C43 C44 1.373(18)
C43 H43 0.9300
C44 C45 1.425(15)
C44 H44 0.9300
C45 H45 0.9300
C46 C47 1.381(12)
C46 C51 1.391(11)
C47 C48 1.390(14)
C47 H47 0.9300
C48 C49 1.375(14)
C48 H48 0.9300
C49 C50 1.343(15)
C49 H49 0.9300
C50 C51 1.384(13)
C50 H50 0.9300
C51 H51 0.9300
C52 C53 1.489(12)
C53 C54 1.414(12)
C54 C55 1.402(12)
C54 C59 1.403(11)
C55 C56 1.388(12)
C55 H55 0.9300
C56 C57 1.393(14)
C56 H56 0.9300
C57 C58 1.364(14)
C57 H57 0.9300
C58 C59 1.400(12)
C58 H58 0.9300
C60 C65 1.359(14)
C60 C61 1.372(15)
C61 C62 1.385(18)
C61 H61 0.9300
C62 C63 1.37(2)
C62 H62 0.9300
C63 C64 1.34(2)
C63 C66 1.521(18)
C64 C65 1.384(16)
C64 H64 0.9300
C65 H65 0.9300
C66 H66A 0.9600
C66 H66B 0.9600
C66 H66C 0.9600
O99 C99 1.81(3)
O99 H99 0.8200
C99 H99A 0.9600
C99 H99B 0.9600
C99 H99C 0.9600

loop_
_geom_hbond_atom_site_label_D
_geom_hbond_atom_site_label_H
_geom_hbond_atom_site_label_A
_geom_hbond_distance_DH
_geom_hbond_distance_HA
_geom_hbond_distance_DA
_geom_hbond_angle_DHA
_geom_hbond_site_symmetry_A
N3 H3 O4 0.86 1.99 2.753(9) 147.6 .
N6 H6 O2 0.86 2.15 2.802(9) 132.7 4_575
C12 H12 O1 0.93 2.53 3.304(12) 141.1 .
C23 H23 Br1 0.93 2.87 3.642(12) 141.0 2_656
C37 H37 Br1 0.93 2.89 3.753(11) 154.8 4_675
C45 H45 Br3 0.93 2.75 3.382(11) 126.1 .
